data_1567762
loop_
_publ_author_name
'Tien, Chieh-Hung'
'Lough, Alan J.'
'Yudin, Andrei K.'

_publ_section_title
;
 Iminologous epoxide ring-closure
;
_journal_issue 41
_journal_name_full 'Chemical Science'
_journal_page_first 12175
_journal_page_last 12179
_journal_paper_doi 10.1039/D2SC04496J
_journal_volume 13
_journal_year 2022
_chemical_formula_moiety 'C20 H28 N2 O4, C2 H6 O S'
_chemical_formula_sum 'C22 H34 N2 O5 S'
_chemical_formula_weight 438.57
_space_group_crystal_system orthorhombic
_space_group_IT_number 61
_space_group_name_Hall '-P 2ac 2ab'
_space_group_name_H-M_alt 'P b c a'
_atom_sites_solution_hydrogens mixed
_atom_sites_solution_primary dual
_audit_creation_method SHELXL-2019/1
_audit_update_record
;
2022-08-02 deposited with the CCDC.	2022-10-05 downloaded from the CCDC.
;
_cell_angle_alpha 90
_cell_angle_beta 90
_cell_angle_gamma 90
_cell_formula_units_Z 8
_cell_length_a 16.6170(5)
_cell_length_b 11.8972(3)
_cell_length_c 22.9385(7)
_cell_measurement_reflns_used 9913
_cell_measurement_temperature 150(2)
_cell_measurement_theta_max 65.36
_cell_measurement_theta_min 3.85
_cell_volume 4534.8(2)
_computing_cell_refinement APEX4
_computing_data_collection 'APEX4 (Bruker AXS, 2021)'
_computing_data_reduction APEX4
_computing_molecular_graphics 'PLATON (Spek, 2009)'
_computing_publication_material 'SHELXTL (Sheldrick, 2008)'
_computing_structure_refinement 'SHELXL-2019/1 (Sheldrick, 2015b)'
_computing_structure_solution 'SHELXT 2018/2 (Sheldrick, 2015a)'
_diffrn_ambient_temperature 150(2)
_diffrn_measured_fraction_theta_full 0.988
_diffrn_measured_fraction_theta_max 0.988
_diffrn_measurement_device_type 'Bruker Kappa APEX-DUO CMOS PHOTON II'
_diffrn_measurement_method '\f and \w scans'
_diffrn_radiation_type CuK\a
_diffrn_radiation_wavelength 1.54178
_diffrn_reflns_av_R_equivalents 0.0492
_diffrn_reflns_av_unetI/netI 0.0305
_diffrn_reflns_Laue_measured_fraction_full 0.988
_diffrn_reflns_Laue_measured_fraction_max 0.988
_diffrn_reflns_limit_h_max 17
_diffrn_reflns_limit_h_min -19
_diffrn_reflns_limit_k_max 14
_diffrn_reflns_limit_k_min -12
_diffrn_reflns_limit_l_max 25
_diffrn_reflns_limit_l_min -27
_diffrn_reflns_number 47355
_diffrn_reflns_point_group_measured_fraction_full 0.988
_diffrn_reflns_point_group_measured_fraction_max 0.988
_diffrn_reflns_theta_full 66.365
_diffrn_reflns_theta_max 66.365
_diffrn_reflns_theta_min 3.854
_diffrn_source 'Incoatec ImuS with multi-layer optics'
_exptl_absorpt_coefficient_mu 1.559
_exptl_absorpt_correction_T_max 0.7528
_exptl_absorpt_correction_T_min 0.6205
_exptl_absorpt_correction_type multi-scan
_exptl_absorpt_process_details 'SADABS (Krause et al., 2015)'
_exptl_crystal_colour colourless
_exptl_crystal_density_diffrn 1.285
_exptl_crystal_description needle
_exptl_crystal_F_000 1888
_exptl_crystal_size_max 0.260
_exptl_crystal_size_mid 0.120
_exptl_crystal_size_min 0.060
_refine_diff_density_max 1.072
_refine_diff_density_min -0.666
_refine_diff_density_rms 0.059
_refine_ls_extinction_method none
_refine_ls_goodness_of_fit_ref 1.050
_refine_ls_hydrogen_treatment mixed
_refine_ls_matrix_type full
_refine_ls_number_parameters 281
_refine_ls_number_reflns 3931
_refine_ls_number_restraints 0
_refine_ls_restrained_S_all 1.050
_refine_ls_R_factor_all 0.0595
_refine_ls_R_factor_gt 0.0525
_refine_ls_shift/su_max 0.001
_refine_ls_shift/su_mean 0.000
_refine_ls_structure_factor_coef Fsqd
_refine_ls_weighting_details 'w=1/[\s^2^(Fo^2^)+(0.0617P)^2^+6.2015P] where P=(Fo^2^+2Fc^2^)/3'
_refine_ls_weighting_scheme calc
_refine_ls_wR_factor_gt 0.1348
_refine_ls_wR_factor_ref 0.1402
_reflns_Friedel_coverage 0.000
_reflns_number_gt 3440
_reflns_number_total 3931
_reflns_threshold_expression 'I > 2\s(I)'
_cod_data_source_file d2sc04496j2.cif
_cod_data_source_block d2252a_e
_cod_depositor_comments 'Adding full bibliography for 1567759--1567762.cif.'
_cod_database_code 1567762
_shelx_shelxl_version_number 2019/1
_shelx_space_group_comment
; 
The symmetry employed for this shelxl refinement is uniquely defined 
by the following loop, which should always be used as a source of 
symmetry information in preference to the above space-group names. 
They are only intended as comments. 
;
_shelx_estimated_absorpt_t_min 0.687
_shelx_estimated_absorpt_t_max 0.912

loop_
_space_group_symop_operation_xyz
'x, y, z'
'-x+1/2, -y, z+1/2'
'-x, y+1/2, -z+1/2'
'x+1/2, -y+1/2, -z'
'-x, -y, -z'
'x-1/2, y, -z-1/2'
'x, -y-1/2, z-1/2'
'-x-1/2, y-1/2, z'

loop_
_atom_site_label
_atom_site_type_symbol
_atom_site_fract_x
_atom_site_fract_y
_atom_site_fract_z
_atom_site_U_iso_or_equiv
_atom_site_adp_type
_atom_site_occupancy
_atom_site_site_symmetry_order
_atom_site_calc_flag
_atom_site_refinement_flags_posn
_atom_site_refinement_flags_adp
_atom_site_refinement_flags_occupancy
_atom_site_disorder_assembly
_atom_site_disorder_group
O1 O 0.29196(10) 0.80691(13) 0.82309(7) 0.0253(4) Uani 1 1 d . . . . .
H1O H 0.2711(18) 0.864(3) 0.8129(13) 0.037(9) Uiso 1 1 d . . . . .
O2 O 0.29844(12) 0.50179(16) 0.61426(8) 0.0362(4) Uani 1 1 d . . . . .
H2O H 0.343(3) 0.476(4) 0.596(2) 0.105(17) Uiso 1 1 d . . . . .
O3 O 0.26136(10) 0.51903(12) 0.79789(7) 0.0268(4) Uani 1 1 d . . . . .
O4 O 0.57047(11) 0.89251(16) 0.53205(8) 0.0374(4) Uani 1 1 d . . . . .
N1 N 0.33441(12) 0.56306(16) 0.66077(8) 0.0255(4) Uani 1 1 d . . . . .
N2 N 0.25404(11) 0.61458(14) 0.88216(8) 0.0210(4) Uani 1 1 d . . . . .
C1 C 0.26213(13) 0.71952(17) 0.78706(9) 0.0209(5) Uani 1 1 d . . . . .
C2 C 0.17512(13) 0.74372(19) 0.76729(10) 0.0254(5) Uani 1 1 d . . . . .
H2A H 0.139855 0.747087 0.802037 0.031 Uiso 1 1 calc R U . . .
H2B H 0.173359 0.818147 0.748035 0.031 Uiso 1 1 calc R U . . .
C3 C 0.14267(14) 0.6555(2) 0.72549(11) 0.0282(5) Uani 1 1 d . . . . .
H3A H 0.088295 0.678184 0.712355 0.034 Uiso 1 1 calc R U . . .
H3B H 0.137543 0.582983 0.746353 0.034 Uiso 1 1 calc R U . . .
C4 C 0.19693(14) 0.6392(2) 0.67201(10) 0.0281(5) Uani 1 1 d . . . . .
H4A H 0.179043 0.571597 0.650467 0.034 Uiso 1 1 calc R U . . .
H4B H 0.190674 0.704745 0.645783 0.034 Uiso 1 1 calc R U . . .
C5 C 0.28436(13) 0.62636(18) 0.68744(9) 0.0221(5) Uani 1 1 d . . . . .
C6 C 0.32039(13) 0.70439(17) 0.73335(9) 0.0196(5) Uani 1 1 d . . . . .
C7 C 0.26008(13) 0.61099(18) 0.82371(9) 0.0205(5) Uani 1 1 d . . . . .
C8 C 0.25318(14) 0.50762(18) 0.91454(9) 0.0229(5) Uani 1 1 d . . . . .
H8A H 0.298220 0.458574 0.902240 0.027 Uiso 1 1 calc R U . . .
H8B H 0.201804 0.467128 0.908493 0.027 Uiso 1 1 calc R U . . .
C9 C 0.26262(17) 0.5432(2) 0.97785(10) 0.0324(6) Uani 1 1 d . . . . .
H9A H 0.320073 0.551379 0.988463 0.039 Uiso 1 1 calc R U . . .
H9B H 0.237013 0.488345 1.004488 0.039 Uiso 1 1 calc R U . . .
C10 C 0.21936(16) 0.6560(2) 0.97961(10) 0.0316(6) Uani 1 1 d . . . . .
H10A H 0.160360 0.645616 0.982139 0.038 Uiso 1 1 calc R U . . .
H10B H 0.237567 0.701544 1.013255 0.038 Uiso 1 1 calc R U . . .
C11 C 0.24278(16) 0.71151(19) 0.92230(10) 0.0276(5) Uani 1 1 d . . . . .
H11A H 0.199614 0.762028 0.908225 0.033 Uiso 1 1 calc R U . . .
H11B H 0.293189 0.755118 0.926491 0.033 Uiso 1 1 calc R U . . .
C12 C 0.32938(14) 0.82341(18) 0.70432(10) 0.0250(5) Uani 1 1 d . . . . .
H12A H 0.276865 0.844157 0.687005 0.030 Uiso 1 1 calc R U . . .
H12B H 0.341107 0.878637 0.735460 0.030 Uiso 1 1 calc R U . . .
C13 C 0.39290(14) 0.83517(18) 0.65787(10) 0.0233(5) Uani 1 1 d . . . . .
C14 C 0.46676(15) 0.8851(2) 0.67048(10) 0.0287(5) Uani 1 1 d . . . . .
H14A H 0.477744 0.907633 0.709409 0.034 Uiso 1 1 calc R U . . .
C15 C 0.52459(15) 0.9029(2) 0.62805(11) 0.0306(5) Uani 1 1 d . . . . .
H15A H 0.574237 0.937656 0.637921 0.037 Uiso 1 1 calc R U . . .
C16 C 0.50974(15) 0.86979(19) 0.57093(10) 0.0274(5) Uani 1 1 d . . . . .
C17 C 0.43757(15) 0.8195(2) 0.55702(10) 0.0300(5) Uani 1 1 d . . . . .
H17A H 0.427176 0.796091 0.518144 0.036 Uiso 1 1 calc R U . . .
C18 C 0.37991(14) 0.8030(2) 0.60031(10) 0.0282(5) Uani 1 1 d . . . . .
H18A H 0.330172 0.768836 0.590208 0.034 Uiso 1 1 calc R U . . .
C19 C 0.40247(13) 0.66301(19) 0.75463(10) 0.0242(5) Uani 1 1 d . . . . .
H19A H 0.419442 0.707748 0.788326 0.036 Uiso 1 1 calc R U . . .
H19B H 0.442089 0.670995 0.723251 0.036 Uiso 1 1 calc R U . . .
H19C H 0.398462 0.583768 0.765933 0.036 Uiso 1 1 calc R U . . .
C20 C 0.55822(19) 0.8614(2) 0.47276(11) 0.0412(7) Uani 1 1 d . . . . .
H20A H 0.604110 0.886546 0.449310 0.062 Uiso 1 1 calc R U . . .
H20B H 0.508864 0.896656 0.458206 0.062 Uiso 1 1 calc R U . . .
H20C H 0.553268 0.779461 0.469952 0.062 Uiso 1 1 calc R U . . .
S1 S 0.51635(4) 0.43990(6) 0.58139(3) 0.0375(2) Uani 1 1 d . . . A 1
O5 O 0.43501(12) 0.43682(19) 0.55292(9) 0.0516(6) Uani 1 1 d . . . A 1
C21 C 0.4997(2) 0.3863(3) 0.65089(18) 0.0688(11) Uani 1 1 d . . . A 1
H21A H 0.489079 0.305431 0.648317 0.103 Uiso 1 1 calc R U . A 1
H21B H 0.453282 0.424121 0.668448 0.103 Uiso 1 1 calc R U . A 1
H21C H 0.547468 0.399132 0.675082 0.103 Uiso 1 1 calc R U . A 1
C22 C 0.53242(18) 0.5800(2) 0.60244(15) 0.0478(7) Uani 1 1 d . . . A 1
H22A H 0.543245 0.625798 0.567821 0.072 Uiso 1 1 calc R U . A 1
H22B H 0.578602 0.583734 0.628938 0.072 Uiso 1 1 calc R U . A 1
H22C H 0.484389 0.608527 0.622311 0.072 Uiso 1 1 calc R U . A 1

loop_
_atom_site_aniso_label
_atom_site_aniso_U_11
_atom_site_aniso_U_22
_atom_site_aniso_U_33
_atom_site_aniso_U_23
_atom_site_aniso_U_13
_atom_site_aniso_U_12
O1 0.0380(10) 0.0131(8) 0.0249(8) -0.0024(6) 0.0001(7) 0.0002(7)
O2 0.0365(10) 0.0430(11) 0.0290(9) -0.0164(8) -0.0038(8) -0.0052(8)
O3 0.0413(10) 0.0151(8) 0.0238(8) -0.0019(6) 0.0012(7) -0.0016(7)
O4 0.0397(10) 0.0408(10) 0.0318(9) -0.0012(8) 0.0143(8) -0.0063(8)
N1 0.0316(11) 0.0239(10) 0.0211(10) -0.0057(8) -0.0030(8) -0.0024(8)
N2 0.0273(10) 0.0139(9) 0.0217(9) -0.0008(7) 0.0016(8) 0.0004(7)
C1 0.0256(12) 0.0149(10) 0.0221(11) -0.0005(8) -0.0003(9) -0.0013(9)
C2 0.0245(12) 0.0221(11) 0.0297(12) 0.0035(9) 0.0049(9) 0.0037(9)
C3 0.0212(12) 0.0286(12) 0.0347(13) 0.0030(10) -0.0015(10) 0.0001(10)
C4 0.0237(12) 0.0331(13) 0.0276(12) -0.0009(10) -0.0057(10) -0.0008(10)
C5 0.0239(11) 0.0219(11) 0.0204(11) 0.0023(9) -0.0018(9) -0.0025(9)
C6 0.0215(11) 0.0158(10) 0.0214(11) -0.0012(8) -0.0004(9) 0.0003(8)
C7 0.0220(11) 0.0163(11) 0.0234(11) 0.0000(9) 0.0011(9) 0.0006(9)
C8 0.0278(11) 0.0168(11) 0.0241(11) 0.0028(9) 0.0010(9) 0.0010(9)
C9 0.0464(15) 0.0292(13) 0.0217(12) 0.0017(10) 0.0004(11) 0.0013(11)
C10 0.0438(15) 0.0286(13) 0.0225(12) -0.0045(10) 0.0057(10) -0.0006(11)
C11 0.0382(13) 0.0196(11) 0.0249(12) -0.0052(9) 0.0035(10) 0.0003(10)
C12 0.0266(12) 0.0185(11) 0.0298(12) 0.0029(9) 0.0041(10) 0.0003(9)
C13 0.0247(12) 0.0182(10) 0.0271(11) 0.0041(9) 0.0013(9) 0.0018(9)
C14 0.0316(13) 0.0285(12) 0.0262(12) -0.0010(10) 0.0017(10) -0.0043(10)
C15 0.0281(13) 0.0313(13) 0.0325(13) -0.0008(11) 0.0035(10) -0.0068(10)
C16 0.0312(13) 0.0205(11) 0.0306(13) 0.0046(9) 0.0074(10) 0.0020(10)
C17 0.0360(14) 0.0306(13) 0.0233(12) 0.0032(10) -0.0009(10) 0.0007(11)
C18 0.0263(12) 0.0306(12) 0.0277(12) 0.0051(10) -0.0041(10) -0.0018(10)
C19 0.0241(12) 0.0218(11) 0.0267(11) -0.0042(9) -0.0049(9) 0.0019(9)
C20 0.0590(18) 0.0335(14) 0.0310(14) 0.0004(11) 0.0149(13) 0.0026(13)
S1 0.0340(4) 0.0352(4) 0.0432(4) -0.0064(3) -0.0034(3) 0.0049(3)
O5 0.0361(11) 0.0689(15) 0.0499(12) -0.0240(11) -0.0077(9) 0.0056(10)
C21 0.065(2) 0.054(2) 0.087(3) 0.023(2) 0.017(2) -0.0032(18)
C22 0.0405(16) 0.0382(16) 0.065(2) -0.0072(14) 0.0073(14) 0.0027(13)

loop_
_atom_type_symbol
_atom_type_description
_atom_type_scat_dispersion_real
_atom_type_scat_dispersion_imag
_atom_type_scat_source
C C 0.0181 0.0091 'International Tables Vol C Tables 4.2.6.8 and 6.1.1.4'
H H 0.0000 0.0000 'International Tables Vol C Tables 4.2.6.8 and 6.1.1.4'
N N 0.0311 0.0180 'International Tables Vol C Tables 4.2.6.8 and 6.1.1.4'
O O 0.0492 0.0322 'International Tables Vol C Tables 4.2.6.8 and 6.1.1.4'
S S 0.3331 0.5567 'International Tables Vol C Tables 4.2.6.8 and 6.1.1.4'

loop_
_geom_angle_atom_site_label_1
_geom_angle_atom_site_label_2
_geom_angle_atom_site_label_3
_geom_angle
_geom_angle_site_symmetry_1
_geom_angle_site_symmetry_3
_geom_angle_publ_flag
C1 O1 H1O 107(2) . . ?
N1 O2 H2O 100(3) . . ?
C16 O4 C20 117.6(2) . . ?
C5 N1 O2 112.78(19) . . ?
C7 N2 C8 118.40(18) . . ?
C7 N2 C11 130.62(18) . . ?
C8 N2 C11 110.87(17) . . ?
O1 C1 C7 107.71(17) . . ?
O1 C1 C2 111.24(18) . . ?
C7 C1 C2 107.21(18) . . ?
O1 C1 C6 108.94(17) . . ?
C7 C1 C6 110.13(17) . . ?
C2 C1 C6 111.53(17) . . ?
C3 C2 C1 112.89(18) . . ?
C3 C2 H2A 109.0 . . ?
C1 C2 H2A 109.0 . . ?
C3 C2 H2B 109.0 . . ?
C1 C2 H2B 109.0 . . ?
H2A C2 H2B 107.8 . . ?
C2 C3 C4 112.50(19) . . ?
C2 C3 H3A 109.1 . . ?
C4 C3 H3A 109.1 . . ?
C2 C3 H3B 109.1 . . ?
C4 C3 H3B 109.1 . . ?
H3A C3 H3B 107.8 . . ?
C5 C4 C3 113.10(19) . . ?
C5 C4 H4A 109.0 . . ?
C3 C4 H4A 109.0 . . ?
C5 C4 H4B 109.0 . . ?
C3 C4 H4B 109.0 . . ?
H4A C4 H4B 107.8 . . ?
N1 C5 C4 125.2(2) . . ?
N1 C5 C6 115.68(19) . . ?
C4 C5 C6 118.67(19) . . ?
C5 C6 C19 111.97(17) . . ?
C5 C6 C12 107.03(17) . . ?
C19 C6 C12 109.90(18) . . ?
C5 C6 C1 111.57(17) . . ?
C19 C6 C1 109.56(17) . . ?
C12 C6 C1 106.65(17) . . ?
O3 C7 N2 120.25(19) . . ?
O3 C7 C1 118.46(18) . . ?
N2 C7 C1 121.25(18) . . ?
N2 C8 C9 103.89(18) . . ?
N2 C8 H8A 111.0 . . ?
C9 C8 H8A 111.0 . . ?
N2 C8 H8B 111.0 . . ?
C9 C8 H8B 111.0 . . ?
H8A C8 H8B 109.0 . . ?
C8 C9 C10 102.82(19) . . ?
C8 C9 H9A 111.2 . . ?
C10 C9 H9A 111.2 . . ?
C8 C9 H9B 111.2 . . ?
C10 C9 H9B 111.2 . . ?
H9A C9 H9B 109.1 . . ?
C11 C10 C9 103.81(19) . . ?
C11 C10 H10A 111.0 . . ?
C9 C10 H10A 111.0 . . ?
C11 C10 H10B 111.0 . . ?
C9 C10 H10B 111.0 . . ?
H10A C10 H10B 109.0 . . ?
N2 C11 C10 103.35(18) . . ?
N2 C11 H11A 111.1 . . ?
C10 C11 H11A 111.1 . . ?
N2 C11 H11B 111.1 . . ?
C10 C11 H11B 111.1 . . ?
H11A C11 H11B 109.1 . . ?
C13 C12 C6 116.74(18) . . ?
C13 C12 H12A 108.1 . . ?
C6 C12 H12A 108.1 . . ?
C13 C12 H12B 108.1 . . ?
C6 C12 H12B 108.1 . . ?
H12A C12 H12B 107.3 . . ?
C18 C13 C14 116.8(2) . . ?
C18 C13 C12 122.5(2) . . ?
C14 C13 C12 120.6(2) . . ?
C15 C14 C13 122.1(2) . . ?
C15 C14 H14A 119.0 . . ?
C13 C14 H14A 119.0 . . ?
C14 C15 C16 119.7(2) . . ?
C14 C15 H15A 120.1 . . ?
C16 C15 H15A 120.1 . . ?
O4 C16 C17 125.1(2) . . ?
O4 C16 C15 115.2(2) . . ?
C17 C16 C15 119.7(2) . . ?
C16 C17 C18 119.6(2) . . ?
C16 C17 H17A 120.2 . . ?
C18 C17 H17A 120.2 . . ?
C13 C18 C17 122.1(2) . . ?
C13 C18 H18A 119.0 . . ?
C17 C18 H18A 119.0 . . ?
C6 C19 H19A 109.5 . . ?
C6 C19 H19B 109.5 . . ?
H19A C19 H19B 109.5 . . ?
C6 C19 H19C 109.5 . . ?
H19A C19 H19C 109.5 . . ?
H19B C19 H19C 109.5 . . ?
O4 C20 H20A 109.5 . . ?
O4 C20 H20B 109.5 . . ?
H20A C20 H20B 109.5 . . ?
O4 C20 H20C 109.5 . . ?
H20A C20 H20C 109.5 . . ?
H20B C20 H20C 109.5 . . ?
O5 S1 C21 104.29(17) . . ?
O5 S1 C22 106.25(14) . . ?
C21 S1 C22 96.89(18) . . ?
S1 C21 H21A 109.5 . . ?
S1 C21 H21B 109.5 . . ?
H21A C21 H21B 109.5 . . ?
S1 C21 H21C 109.5 . . ?
H21A C21 H21C 109.5 . . ?
H21B C21 H21C 109.5 . . ?
S1 C22 H22A 109.5 . . ?
S1 C22 H22B 109.5 . . ?
H22A C22 H22B 109.5 . . ?
S1 C22 H22C 109.5 . . ?
H22A C22 H22C 109.5 . . ?
H22B C22 H22C 109.5 . . ?

loop_
_geom_bond_atom_site_label_1
_geom_bond_atom_site_label_2
_geom_bond_distance
_geom_bond_site_symmetry_2
_geom_bond_publ_flag
O1 C1 1.418(3) . ?
O1 H1O 0.79(3) . ?
O2 N1 1.424(2) . ?
O2 H2O 0.91(5) . ?
O3 C7 1.244(3) . ?
O4 C16 1.374(3) . ?
O4 C20 1.424(3) . ?
N1 C5 1.278(3) . ?
N2 C7 1.345(3) . ?
N2 C8 1.473(3) . ?
N2 C11 1.488(3) . ?
C1 C7 1.541(3) . ?
C1 C2 1.543(3) . ?
C1 C6 1.577(3) . ?
C2 C3 1.521(3) . ?
C2 H2A 0.9900 . ?
C2 H2B 0.9900 . ?
C3 C4 1.535(3) . ?
C3 H3A 0.9900 . ?
C3 H3B 0.9900 . ?
C4 C5 1.503(3) . ?
C4 H4A 0.9900 . ?
C4 H4B 0.9900 . ?
C5 C6 1.526(3) . ?
C6 C19 1.530(3) . ?
C6 C12 1.572(3) . ?
C8 C9 1.521(3) . ?
C8 H8A 0.9900 . ?
C8 H8B 0.9900 . ?
C9 C10 1.524(4) . ?
C9 H9A 0.9900 . ?
C9 H9B 0.9900 . ?
C10 C11 1.521(3) . ?
C10 H10A 0.9900 . ?
C10 H10B 0.9900 . ?
C11 H11A 0.9900 . ?
C11 H11B 0.9900 . ?
C12 C13 1.506(3) . ?
C12 H12A 0.9900 . ?
C12 H12B 0.9900 . ?
C13 C18 1.391(3) . ?
C13 C14 1.394(3) . ?
C14 C15 1.384(3) . ?
C14 H14A 0.9500 . ?
C15 C16 1.390(4) . ?
C15 H15A 0.9500 . ?
C16 C17 1.378(4) . ?
C17 C18 1.394(3) . ?
C17 H17A 0.9500 . ?
C18 H18A 0.9500 . ?
C19 H19A 0.9800 . ?
C19 H19B 0.9800 . ?
C19 H19C 0.9800 . ?
C20 H20A 0.9800 . ?
C20 H20B 0.9800 . ?
C20 H20C 0.9800 . ?
S1 O5 1.502(2) . ?
S1 C21 1.739(4) . ?
S1 C22 1.755(3) . ?
C21 H21A 0.9800 . ?
C21 H21B 0.9800 . ?
C21 H21C 0.9800 . ?
C22 H22A 0.9800 . ?
C22 H22B 0.9800 . ?
C22 H22C 0.9800 . ?

loop_
_geom_hbond_atom_site_label_D
_geom_hbond_atom_site_label_H
_geom_hbond_atom_site_label_A
_geom_hbond_distance_DH
_geom_hbond_distance_HA
_geom_hbond_distance_DA
_geom_hbond_angle_DHA
_geom_hbond_site_symmetry_A
_geom_hbond_publ_flag
O1 H1O O3 0.79(3) 1.96(3) 2.736(2) 167(3) 8_665 yes
O2 H2O O5 0.91(5) 1.87(5) 2.780(3) 175(5) . yes

loop_
_geom_torsion_atom_site_label_1
_geom_torsion_atom_site_label_2
_geom_torsion_atom_site_label_3
_geom_torsion_atom_site_label_4
_geom_torsion
_geom_torsion_site_symmetry_1
_geom_torsion_site_symmetry_2
_geom_torsion_site_symmetry_3
_geom_torsion_site_symmetry_4
_geom_torsion_publ_flag
O1 C1 C2 C3 176.45(18) . . . . ?
C7 C1 C2 C3 -66.0(2) . . . . ?
C6 C1 C2 C3 54.6(2) . . . . ?
C1 C2 C3 C4 -55.0(3) . . . . ?
C2 C3 C4 C5 47.8(3) . . . . ?
O2 N1 C5 C4 -1.3(3) . . . . ?
O2 N1 C5 C6 -173.41(18) . . . . ?
C3 C4 C5 N1 144.6(2) . . . . ?
C3 C4 C5 C6 -43.5(3) . . . . ?
N1 C5 C6 C19 -21.2(3) . . . . ?
C4 C5 C6 C19 166.15(19) . . . . ?
N1 C5 C6 C12 99.3(2) . . . . ?
C4 C5 C6 C12 -73.4(2) . . . . ?
N1 C5 C6 C1 -144.39(19) . . . . ?
C4 C5 C6 C1 43.0(3) . . . . ?
O1 C1 C6 C5 -169.98(17) . . . . ?
C7 C1 C6 C5 72.1(2) . . . . ?
C2 C1 C6 C5 -46.8(2) . . . . ?
O1 C1 C6 C19 65.4(2) . . . . ?
C7 C1 C6 C19 -52.5(2) . . . . ?
C2 C1 C6 C19 -171.38(17) . . . . ?
O1 C1 C6 C12 -53.4(2) . . . . ?
C7 C1 C6 C12 -171.36(17) . . . . ?
C2 C1 C6 C12 69.7(2) . . . . ?
C8 N2 C7 O3 3.0(3) . . . . ?
C11 N2 C7 O3 -172.8(2) . . . . ?
C8 N2 C7 C1 -179.43(19) . . . . ?
C11 N2 C7 C1 4.8(4) . . . . ?
O1 C1 C7 O3 -157.1(2) . . . . ?
C2 C1 C7 O3 83.1(2) . . . . ?
C6 C1 C7 O3 -38.4(3) . . . . ?
O1 C1 C7 N2 25.3(3) . . . . ?
C2 C1 C7 N2 -94.5(2) . . . . ?
C6 C1 C7 N2 144.0(2) . . . . ?
C7 N2 C8 C9 169.2(2) . . . . ?
C11 N2 C8 C9 -14.2(3) . . . . ?
N2 C8 C9 C10 32.7(2) . . . . ?
C8 C9 C10 C11 -39.5(3) . . . . ?
C7 N2 C11 C10 165.9(2) . . . . ?
C8 N2 C11 C10 -10.2(3) . . . . ?
C9 C10 C11 N2 30.5(2) . . . . ?
C5 C6 C12 C13 -70.3(2) . . . . ?
C19 C6 C12 C13 51.5(3) . . . . ?
C1 C6 C12 C13 170.21(19) . . . . ?
C6 C12 C13 C18 82.2(3) . . . . ?
C6 C12 C13 C14 -101.3(3) . . . . ?
C18 C13 C14 C15 0.4(4) . . . . ?
C12 C13 C14 C15 -176.3(2) . . . . ?
C13 C14 C15 C16 -0.4(4) . . . . ?
C20 O4 C16 C17 -0.2(4) . . . . ?
C20 O4 C16 C15 -179.4(2) . . . . ?
C14 C15 C16 O4 179.2(2) . . . . ?
C14 C15 C16 C17 0.0(4) . . . . ?
O4 C16 C17 C18 -178.7(2) . . . . ?
C15 C16 C17 C18 0.5(4) . . . . ?
C14 C13 C18 C17 0.1(3) . . . . ?
C12 C13 C18 C17 176.7(2) . . . . ?
C16 C17 C18 C13 -0.5(4) . . . . ?
